data_4115115
loop_
_publ_author_name
'Young-A Lee'
'James E. McGarrah'
'Rene J. Lachicotte'
'Richard Eisenberg'

_publ_section_title
;
 Multiple Emissions and Brilliant White Luminescence from Gold(I)
 O,O'-Di(alkyl)dithiophosphate Dimers
;
_journal_name_full 'Journal of the American Chemical Society'
_journal_page_first 10662
_journal_page_last 10663
_journal_paper_doi 10.1021/ja0267876
_journal_volume 124
_journal_year 2002
_chemical_formula_sum 'C4 H12 Au2 O4 P2 S4'
_chemical_formula_weight 708.25
_chemical_name_common Au2{S2P(OMe)2}2
_chemical_name_systematic
; 
 ? 
;
_space_group_IT_number 2
_symmetry_cell_setting triclinic
_symmetry_space_group_name_Hall '-P 1'
_symmetry_space_group_name_H-M 'P -1'
_atom_sites_solution_hydrogens geom
_atom_sites_solution_primary direct
_atom_sites_solution_secondary difmap
_audit_creation_method SHELXL-97
_cell_angle_alpha 105.365(2)
_cell_angle_beta 97.975(2)
_cell_angle_gamma 103.545(3)
_cell_formula_units_Z 2
_cell_length_a 6.9799(10)
_cell_length_b 9.5144(13)
_cell_length_c 12.3951(18)
_cell_measurement_temperature 193(2)
_cell_volume 753.74(19)
_computing_structure_refinement 'SHELXL-97 (Sheldrick, 1997)'
_computing_structure_solution 'SHELXS-97 (Sheldrick, 1990)'
_diffrn_ambient_temperature 193(2)
_diffrn_measured_fraction_theta_full 0.995
_diffrn_measured_fraction_theta_max 0.995
_diffrn_radiation_monochromator graphite
_diffrn_radiation_source 'fine-focus sealed tube'
_diffrn_radiation_type MoK\a
_diffrn_radiation_wavelength 0.71073
_diffrn_reflns_av_R_equivalents 0.0362
_diffrn_reflns_av_sigmaI/netI 0.0312
_diffrn_reflns_limit_h_max 5
_diffrn_reflns_limit_h_min -7
_diffrn_reflns_limit_k_max 10
_diffrn_reflns_limit_k_min -9
_diffrn_reflns_limit_l_max 13
_diffrn_reflns_limit_l_min -13
_diffrn_reflns_number 3457
_diffrn_reflns_theta_full 23.24
_diffrn_reflns_theta_max 23.24
_diffrn_reflns_theta_min 1.74
_exptl_absorpt_coefficient_mu 20.201
_exptl_crystal_density_diffrn 3.121
_exptl_crystal_F_000 640
_refine_diff_density_max 4.008
_refine_diff_density_min -3.169
_refine_diff_density_rms 0.479
_refine_ls_extinction_coef 0.0025(7)
_refine_ls_extinction_expression Fc^*^=kFc[1+0.001xFc^2^\l^3^/sin(2\q)]^-1/4^
_refine_ls_extinction_method SHELXL
_refine_ls_goodness_of_fit_ref 1.200
_refine_ls_hydrogen_treatment mixed
_refine_ls_matrix_type full
_refine_ls_number_parameters 146
_refine_ls_number_reflns 2162
_refine_ls_number_restraints 0
_refine_ls_restrained_S_all 1.200
_refine_ls_R_factor_all 0.0677
_refine_ls_R_factor_gt 0.0652
_refine_ls_shift/su_max 0.000
_refine_ls_shift/su_mean 0.000
_refine_ls_structure_factor_coef Fsqd
_refine_ls_weighting_details 'calc w=1/[\s^2^(Fo^2^)+(0.1139P)^2^+15.2642P] where P=(Fo^2^+2Fc^2^)/3'
_refine_ls_weighting_scheme calc
_refine_ls_wR_factor_gt 0.1785
_refine_ls_wR_factor_ref 0.1810
_reflns_number_gt 2078
_reflns_number_total 2162
_reflns_threshold_expression >2sigma(I)
_cod_data_source_file ja0267876_s2_1.cif
_cod_data_source_block sad
_cod_database_code 4115115

loop_
_symmetry_equiv_pos_as_xyz
'x, y, z'
'-x, -y, -z'

loop_
_atom_site_label
_atom_site_type_symbol
_atom_site_fract_x
_atom_site_fract_y
_atom_site_fract_z
_atom_site_U_iso_or_equiv
_atom_site_adp_type
_atom_site_occupancy
_atom_site_symmetry_multiplicity
_atom_site_calc_flag
_atom_site_refinement_flags
Au1 Au 0.50554(11) 0.51528(7) 0.63119(5) 0.0231(4) Uani 1 1 d .
Au2 Au 0.45157(12) 0.51193(8) 0.87415(6) 0.0290(4) Uani 1 1 d .
S1 S 0.2624(8) 0.6424(5) 0.6401(4) 0.0281(11) Uani 1 1 d .
S2 S 0.7430(8) 0.3859(6) 0.6433(4) 0.0287(11) Uani 1 1 d .
S3 S 0.6024(9) 0.7721(6) 0.9303(4) 0.0396(13) Uani 1 1 d .
S4 S 0.2812(10) 0.2579(6) 0.8003(4) 0.0413(14) Uani 1 1 d .
P1 P 0.3108(8) 0.7461(5) 0.5204(4) 0.0242(11) Uani 1 1 d .
P2 P 0.1863(8) 0.2096(6) 0.9361(4) 0.0272(11) Uani 1 1 d .
O1 O 0.526(2) 0.8573(14) 0.5486(11) 0.030(3) Uani 1 1 d .
O2 O 0.1686(19) 0.8552(14) 0.5268(11) 0.027(3) Uani 1 1 d .
O3 O 0.044(2) 0.3023(17) 0.9876(12) 0.043(4) Uani 1 1 d .
O4 O 0.047(2) 0.0408(16) 0.8888(11) 0.031(3) Uani 1 1 d .
C1 C 0.609(4) 0.973(2) 0.6630(17) 0.042(5) Uani 1 1 d .
H1A H 0.7457 1.0324 0.6653 0.062 Uiso 1 1 calc R
H1B H 0.6146 0.9216 0.7219 0.062 Uiso 1 1 calc R
H1C H 0.5229 1.0403 0.6774 0.062 Uiso 1 1 calc R
C2 C -0.043(4) 0.799(3) 0.505(2) 0.048(6) Uani 1 1 d .
H2A H -0.1023 0.8844 0.5130 0.071 Uiso 1 1 calc R
H2B H -0.0814 0.7460 0.5597 0.071 Uiso 1 1 calc R
H2C H -0.0927 0.7289 0.4269 0.071 Uiso 1 1 calc R
C3 C -0.140(3) 0.300(3) 0.916(2) 0.058(8) Uani 1 1 d .
H3A H -0.2086 0.3650 0.9625 0.087 Uiso 1 1 calc R
H3B H -0.2286 0.1961 0.8853 0.087 Uiso 1 1 calc R
H3C H -0.1075 0.3390 0.8533 0.087 Uiso 1 1 calc R
C4 C 0.116(4) -0.084(3) 0.835(2) 0.052(7) Uani 1 1 d .
H4A H 0.0046 -0.1783 0.8127 0.079 Uiso 1 1 calc R
H4B H 0.2266 -0.0918 0.8893 0.079 Uiso 1 1 calc R
H4C H 0.1630 -0.0688 0.7675 0.079 Uiso 1 1 calc R

loop_
_atom_site_aniso_label
_atom_site_aniso_U_11
_atom_site_aniso_U_22
_atom_site_aniso_U_33
_atom_site_aniso_U_23
_atom_site_aniso_U_13
_atom_site_aniso_U_12
Au1 0.0321(6) 0.0182(5) 0.0210(5) 0.0072(3) 0.0100(3) 0.0071(3)
Au2 0.0369(6) 0.0305(6) 0.0211(5) 0.0109(4) 0.0085(3) 0.0078(4)
S1 0.040(3) 0.026(2) 0.025(2) 0.012(2) 0.018(2) 0.011(2)
S2 0.034(3) 0.033(3) 0.023(2) 0.007(2) 0.003(2) 0.018(2)
S3 0.043(3) 0.038(3) 0.034(3) 0.019(2) 0.001(2) 0.001(3)
S4 0.065(4) 0.032(3) 0.025(3) 0.011(2) 0.015(3) 0.006(3)
P1 0.028(3) 0.020(2) 0.027(2) 0.010(2) 0.011(2) 0.008(2)
P2 0.029(3) 0.024(3) 0.030(3) 0.006(2) 0.012(2) 0.010(2)
O1 0.029(8) 0.026(7) 0.035(7) 0.012(6) 0.011(6) 0.005(6)
O2 0.021(7) 0.018(6) 0.035(7) 0.005(5) 0.005(6) -0.002(5)
O3 0.047(10) 0.033(8) 0.041(8) 0.003(7) 0.010(7) 0.006(7)
O4 0.033(8) 0.029(7) 0.031(7) 0.004(6) 0.010(6) 0.011(6)
C1 0.047(14) 0.029(11) 0.032(11) -0.005(9) 0.000(10) 0.001(10)
C2 0.053(16) 0.040(13) 0.052(14) 0.011(11) 0.009(12) 0.024(12)
C3 0.025(12) 0.064(17) 0.071(17) -0.008(14) -0.010(11) 0.031(12)
C4 0.064(17) 0.030(12) 0.068(16) 0.020(12) 0.027(14) 0.011(12)

loop_
_atom_type_symbol
_atom_type_description
_atom_type_scat_dispersion_real
_atom_type_scat_dispersion_imag
_atom_type_scat_source
C C 0.0033 0.0016 'International Tables Vol C Tables 4.2.6.8 and 6.1.1.4'
H H 0.0000 0.0000 'International Tables Vol C Tables 4.2.6.8 and 6.1.1.4'
O O 0.0106 0.0060 'International Tables Vol C Tables 4.2.6.8 and 6.1.1.4'
P P 0.1023 0.0942 'International Tables Vol C Tables 4.2.6.8 and 6.1.1.4'
S S 0.1246 0.1234 'International Tables Vol C Tables 4.2.6.8 and 6.1.1.4'
Au Au -2.0133 8.8022 'International Tables Vol C Tables 4.2.6.8 and 6.1.1.4'

loop_
_geom_angle_atom_site_label_1
_geom_angle_atom_site_label_2
_geom_angle_atom_site_label_3
_geom_angle
_geom_angle_site_symmetry_1
_geom_angle_site_symmetry_3
S2 Au1 S1 173.16(16) . .
S2 Au1 Au2 89.43(12) . .
S1 Au1 Au2 83.74(11) . .
S2 Au1 Au1 93.69(12) . 2_666
S1 Au1 Au1 93.03(11) . 2_666
Au2 Au1 Au1 171.39(4) . 2_666
S4 Au2 S3 173.34(19) . .
S4 Au2 Au1 89.31(12) . .
S3 Au2 Au1 85.80(13) . .
S4 Au2 Au2 91.96(13) . 2_667
S3 Au2 Au2 94.19(13) . 2_667
Au1 Au2 Au2 159.66(5) . 2_667
P1 S1 Au1 100.5(2) . .
P1 S2 Au1 100.7(2) 2_666 .
P2 S3 Au2 99.1(3) 2_667 .
P2 S4 Au2 102.6(3) . .
O1 P1 O2 103.3(7) . .
O1 P1 S1 113.0(6) . .
O2 P1 S1 106.2(5) . .
O1 P1 S2 107.5(6) . 2_666
O2 P1 S2 107.9(5) . 2_666
S1 P1 S2 117.7(3) . 2_666
O3 P2 O4 103.6(8) . .
O3 P2 S3 105.5(6) . 2_667
O4 P2 S3 108.8(6) . 2_667
O3 P2 S4 115.0(7) . .
O4 P2 S4 105.8(5) . .
S3 P2 S4 117.3(4) 2_667 .
C1 O1 P1 120.8(13) . .
C2 O2 P1 122.2(12) . .
C3 O3 P2 120.7(14) . .
C4 O4 P2 123.0(14) . .

loop_
_geom_bond_atom_site_label_1
_geom_bond_atom_site_label_2
_geom_bond_distance
_geom_bond_site_symmetry_2
Au1 S2 2.296(5) .
Au1 S1 2.302(5) .
Au1 Au2 3.0940(10) .
Au1 Au1 3.1758(13) 2_666
Au2 S4 2.296(5) .
Au2 S3 2.320(6) .
Au2 Au2 3.1786(14) 2_667
S1 P1 2.012(6) .
S2 P1 2.013(6) 2_666
S3 P2 2.000(7) 2_667
S4 P2 2.015(7) .
P1 O1 1.552(14) .
P1 O2 1.590(14) .
P1 S2 2.013(6) 2_666
P2 O3 1.568(17) .
P2 O4 1.576(15) .
P2 S3 2.000(7) 2_667
O1 C1 1.48(2) .
O2 C2 1.41(3) .
O3 C3 1.45(3) .
O4 C4 1.42(3) .
